data_9009096
loop_
_publ_author_name
'Wyckoff, R. W. G.'

_publ_section_title
;
 Second edition. Interscience Publishers, New York, New York
;
_journal_name_full 'Crystal Structures'
_journal_page_first 239
_journal_page_last 444
_journal_volume 1
_journal_year 1963
_chemical_formula_structural IrSe2
_chemical_formula_sum 'Ir Se2'
_space_group_IT_number 62
_symmetry_space_group_name_Hall '-P 2c 2n'
_symmetry_space_group_name_H-M 'P n a m'
_cell_angle_alpha 90
_cell_angle_beta 90
_cell_angle_gamma 90
_cell_length_a 20.94
_cell_length_b 5.93
_cell_length_c 3.74
_cell_formula_units_Z 8
_cell_volume 464.412
_database_code_amcsd 0011775
_exptl_crystal_density_diffrn 10.016
_cod_original_cell_volume 464.411
_cod_database_code 9009096
_amcsd_formula_title IrSe2

loop_
_space_group_symop_operation_xyz
x,y,z
x,y,1/2-z
-x,-y,1/2+z
1/2-x,1/2+y,1/2+z
1/2+x,1/2-y,1/2-z
1/2+x,1/2-y,z
1/2-x,1/2+y,-z
-x,-y,-z

loop_
_atom_site_label
_atom_site_fract_x
_atom_site_fract_y
_atom_site_fract_z
Ir1 -0.07600 -0.42700 0.25000
Ir2 -0.30400 -0.44200 0.25000
Se1 0.00700 0.27000 0.25000
Se2 -0.12100 -0.04500 0.25000
Se3 0.23700 0.32400 0.25000
Se4 -0.36300 -0.07400 0.25000

loop_
_cod_related_entry_id
_cod_related_entry_database
_cod_related_entry_code
1 AMCSD 0011775
